data_7708831
loop_
_publ_author_name
'Fazekas, Eszter'
'Jenkins, David T.'
'Forbes, Andrew A.'
'Gallagher, Brendan'
'Rosair, Georgina'
'McIntosh, Ruaraidh D.'

_publ_section_title
;
 Amino acid-derived bisphenolate palladium complexes as C-C coupling
 catalysts
;
_journal_name_full 'Dalton Transactions'
_journal_paper_doi 10.1039/D1DT03068J
_journal_year 2021
_chemical_formula_moiety 'C H2 Cl2, C29 H35 N O4'
_chemical_formula_sum 'C30 H37 Cl2 N O4'
_chemical_formula_weight 546.50
_space_group_crystal_system monoclinic
_space_group_IT_number 14
_space_group_name_Hall '-P 2ybc'
_space_group_name_H-M_alt 'P 1 21/c 1'
_atom_sites_solution_hydrogens geom
_atom_sites_solution_primary dual
_audit_creation_date 2021-11-03
_audit_creation_method
;
Olex2 1.3
(compiled 2020.11.12 svn.r5f609507 for OlexSys, GUI svn.r6408)
;
_audit_update_record
;
2021-11-03 deposited with the CCDC.	2021-11-12 downloaded from the CCDC.
;
_cell_angle_alpha 90
_cell_angle_beta 99.9650(10)
_cell_angle_gamma 90
_cell_formula_units_Z 4
_cell_length_a 14.3845(4)
_cell_length_b 16.8171(4)
_cell_length_c 11.7263(3)
_cell_measurement_reflns_used 9882
_cell_measurement_temperature 100.0
_cell_measurement_theta_max 62.547
_cell_measurement_theta_min 4.080
_cell_volume 2793.86(13)
_computing_cell_refinement 'SAINT V8.38A (Bruker, 2018)'
_computing_data_reduction 'SAINT V8.38A (Bruker, 2018)'
_computing_molecular_graphics 'Olex2 1.3 (Dolomanov et al., 2009)'
_computing_publication_material 'Olex2 1.3 (Dolomanov et al., 2009)'
_computing_structure_refinement 'SHELXL 2018/3 (Sheldrick, 2015)'
_computing_structure_solution 'SHELXT 2014/5 (Sheldrick, 2014)'
_diffrn_ambient_temperature 100.0
_diffrn_detector_type 'CCD area detector'
_diffrn_measured_fraction_theta_full 0.999
_diffrn_measured_fraction_theta_max 0.969
_diffrn_measurement_device 'three-circle diffractometer'
_diffrn_measurement_device_type 'Bruker D8 Venture'
_diffrn_measurement_method '\w and \f scans'
_diffrn_radiation_type CuK\a
_diffrn_radiation_wavelength 1.54178
_diffrn_reflns_av_R_equivalents 0.0739
_diffrn_reflns_av_unetI/netI 0.0472
_diffrn_reflns_Laue_measured_fraction_full 0.999
_diffrn_reflns_Laue_measured_fraction_max 0.969
_diffrn_reflns_limit_h_max 17
_diffrn_reflns_limit_h_min -17
_diffrn_reflns_limit_k_max 20
_diffrn_reflns_limit_k_min -20
_diffrn_reflns_limit_l_max 14
_diffrn_reflns_limit_l_min -14
_diffrn_reflns_number 33650
_diffrn_reflns_point_group_measured_fraction_full 0.999
_diffrn_reflns_point_group_measured_fraction_max 0.969
_diffrn_reflns_theta_full 67.679
_diffrn_reflns_theta_max 76.601
_diffrn_reflns_theta_min 3.119
_exptl_absorpt_coefficient_mu 2.375
_exptl_absorpt_correction_T_max 0.7522
_exptl_absorpt_correction_T_min 0.5266
_exptl_absorpt_correction_type multi-scan
_exptl_absorpt_process_details
;
SADABS-2016/2 (Bruker,2016/2) was used for absorption correction.
wR2(int) was 0.1307 before and 0.0885 after correction.
The Ratio of minimum to maximum transmission is 0.7001.
The \l/2 correction factor is Not present.
;
_exptl_crystal_colour colourless
_exptl_crystal_colour_primary colourless
_exptl_crystal_density_diffrn 1.299
_exptl_crystal_description needle
_exptl_crystal_F_000 1160
_exptl_crystal_recrystallization_method 'Re-crystallisation from solvent: CH2Cl2'
_exptl_crystal_size_max 0.32
_exptl_crystal_size_mid 0.04
_exptl_crystal_size_min 0.04
_refine_diff_density_max 0.371
_refine_diff_density_min -0.824
_refine_diff_density_rms 0.074
_refine_ls_extinction_method none
_refine_ls_goodness_of_fit_ref 1.046
_refine_ls_hydrogen_treatment constr
_refine_ls_matrix_type full
_refine_ls_number_parameters 341
_refine_ls_number_reflns 5696
_refine_ls_number_restraints 0
_refine_ls_restrained_S_all 1.046
_refine_ls_R_factor_all 0.0814
_refine_ls_R_factor_gt 0.0631
_refine_ls_shift/su_max 0.002
_refine_ls_shift/su_mean 0.000
_refine_ls_structure_factor_coef Fsqd
_refine_ls_weighting_details 'w=1/[\s^2^(Fo^2^)+(0.0767P)^2^+4.2436P] where P=(Fo^2^+2Fc^2^)/3'
_refine_ls_weighting_scheme calc
_refine_ls_wR_factor_gt 0.1566
_refine_ls_wR_factor_ref 0.1719
_reflns_Friedel_coverage 0.000
_reflns_number_gt 4477
_reflns_number_total 5696
_reflns_threshold_expression 'I > 2\s(I)'
_cod_data_source_file d1dt03068j2.cif
_cod_data_source_block dj56
_cod_database_code 7708831
_shelx_shelxl_version_number 2018/3
_shelx_space_group_comment
;
The symmetry employed for this shelxl refinement is uniquely defined
by the following loop, which should always be used as a source of
symmetry information in preference to the above space-group names.
They are only intended as comments.
;
_shelx_estimated_absorpt_t_max 0.911
_shelx_estimated_absorpt_t_min 0.517
_olex2_refinement_description
;
1. Fixed Uiso
 At 1.2 times of:
  All C(H) groups, All C(H,H) groups
 At 1.5 times of:
  All C(H,H,H) groups, All O(H) groups
2.a Ternary CH refined with riding coordinates:
 C6(H6)
2.b Secondary CH2 refined with riding coordinates:
 C5(H5A,H5B), C7(H7A,H7B), C16(H16A,H16B), C20(H20A,H20B), C30(H30A,H30B)
2.c Aromatic/amide H refined with riding coordinates:
 C3(H3), C9(H9), C10(H10), C11(H11), C17(H17), C18(H18), C22(H22), C26(H26),
 C29(H29)
2.d Idealised Me refined as rotating group:
 C1(H1A,H1B,H1C), C12(H12A,H12B,H12C), C21(H21A,H21B,H21C), C24(H24A,H24B,
 H24C), C28(H28A,H28B,H28C)
2.e Idealised tetrahedral OH refined as rotating group:
 O1(H1), O2(H2)
;
_olex2_submission_special_instructions 'No special instructions were received'

loop_
_space_group_symop_operation_xyz
'x, y, z'
'-x, y+1/2, -z+1/2'
'-x, -y, -z'
'x, -y-1/2, z-1/2'

loop_
_atom_site_label
_atom_site_type_symbol
_atom_site_fract_x
_atom_site_fract_y
_atom_site_fract_z
_atom_site_U_iso_or_equiv
_atom_site_adp_type
_atom_site_occupancy
_atom_site_site_symmetry_order
_atom_site_calc_flag
_atom_site_refinement_flags_posn
_atom_site_refinement_flags_adp
_atom_site_refinement_flags_occupancy
_atom_site_disorder_assembly
_atom_site_disorder_group
Cl1 Cl 0.30383(6) 0.56069(5) 0.79670(7) 0.0437(2) Uani 1 1 d . . . . .
Cl2 Cl 0.19510(7) 0.59867(7) 0.97797(9) 0.0601(3) Uani 1 1 d . . . . .
O4 O 0.22374(14) 0.51051(10) 0.49542(16) 0.0256(4) Uani 1 1 d . . . . .
O3 O 0.12918(14) 0.45185(11) 0.60276(17) 0.0273(4) Uani 1 1 d . . . . .
O1 O 0.27411(13) 0.35315(11) 0.84324(16) 0.0250(4) Uani 1 1 d . . . . .
H1 H 0.238255 0.345362 0.779679 0.038 Uiso 1 1 calc R U . . .
O2 O 0.03791(14) 0.33966(11) 0.71251(17) 0.0284(4) Uani 1 1 d . . . . .
H2 H 0.070282 0.361198 0.667918 0.043 Uiso 1 1 calc R U . . .
N1 N 0.22782(15) 0.31200(12) 0.61436(18) 0.0191(4) Uani 1 1 d . . . . .
C1 C 0.6512(2) 0.2651(2) 0.8140(3) 0.0389(7) Uani 1 1 d . . . . .
H1A H 0.663205 0.211169 0.844537 0.058 Uiso 1 1 calc R U . . .
H1B H 0.695427 0.302197 0.859569 0.058 Uiso 1 1 calc R U . . .
H1C H 0.659988 0.266570 0.732961 0.058 Uiso 1 1 calc R U . . .
C2 C 0.5511(2) 0.28905(16) 0.8215(3) 0.0274(6) Uani 1 1 d . . . . .
C3 C 0.47688(19) 0.26684(15) 0.7355(2) 0.0245(6) Uani 1 1 d . . . . .
H3 H 0.490013 0.237345 0.671054 0.029 Uiso 1 1 calc R U . . .
C4 C 0.38331(19) 0.28660(15) 0.7409(2) 0.0207(5) Uani 1 1 d . . . . .
C5 C 0.30439(19) 0.25391(14) 0.6522(2) 0.0214(5) Uani 1 1 d . . . . .
H5A H 0.330559 0.236145 0.583745 0.026 Uiso 1 1 calc R U . . .
H5B H 0.277385 0.206761 0.685103 0.026 Uiso 1 1 calc R U . . .
C6 C 0.26092(18) 0.37797(14) 0.5492(2) 0.0193(5) Uani 1 1 d . . . . .
H6 H 0.324671 0.393517 0.591768 0.023 Uiso 1 1 calc R U . . .
C7 C 0.27312(19) 0.35693(15) 0.4233(2) 0.0212(5) Uani 1 1 d . . . . .
H7A H 0.290051 0.300002 0.420264 0.025 Uiso 1 1 calc R U . . .
H7B H 0.211938 0.364717 0.371062 0.025 Uiso 1 1 calc R U . . .
C8 C 0.34764(19) 0.40606(15) 0.3791(2) 0.0222(5) Uani 1 1 d . . . . .
C9 C 0.3223(2) 0.46350(16) 0.2945(2) 0.0250(6) Uani 1 1 d . . . . .
H9 H 0.257521 0.470819 0.262457 0.030 Uiso 1 1 calc R U . . .
C10 C 0.3897(2) 0.51028(17) 0.2561(3) 0.0302(6) Uani 1 1 d . . . . .
H10 H 0.371052 0.549670 0.198581 0.036 Uiso 1 1 calc R U . . .
C11 C 0.4843(2) 0.49966(17) 0.3014(3) 0.0322(7) Uani 1 1 d . . . . .
H11 H 0.530746 0.532108 0.275904 0.039 Uiso 1 1 calc R U . . .
C12 C -0.0604(2) 0.25587(18) 0.8558(2) 0.0284(6) Uani 1 1 d . . . . .
H12A H -0.122376 0.270898 0.812463 0.043 Uiso 1 1 calc R U . . .
H12B H -0.026568 0.303688 0.887709 0.043 Uiso 1 1 calc R U . . .
H12C H -0.068576 0.219933 0.919056 0.043 Uiso 1 1 calc R U . . .
C13 C -0.00439(19) 0.21449(16) 0.7759(2) 0.0231(6) Uani 1 1 d . . . . .
C14 C 0.04413(18) 0.25889(15) 0.7041(2) 0.0214(5) Uani 1 1 d . . . . .
C15 C 0.09411(18) 0.22145(15) 0.6268(2) 0.0198(5) Uani 1 1 d . . . . .
C16 C 0.14466(19) 0.27062(15) 0.5481(2) 0.0209(5) Uani 1 1 d . . . . .
H16A H 0.165375 0.235519 0.489548 0.025 Uiso 1 1 calc R U . . .
H16B H 0.100429 0.310393 0.506853 0.025 Uiso 1 1 calc R U . . .
C17 C 0.5109(2) 0.44163(19) 0.3840(3) 0.0330(7) Uani 1 1 d . . . . .
H17 H 0.575818 0.433733 0.414707 0.040 Uiso 1 1 calc R U . . .
C18 C 0.4426(2) 0.39453(17) 0.4226(3) 0.0277(6) Uani 1 1 d . . . . .
H18 H 0.461254 0.354406 0.478929 0.033 Uiso 1 1 calc R U . . .
C19 C 0.19647(19) 0.44935(14) 0.5533(2) 0.0202(5) Uani 1 1 d . . . . .
C20 C 0.1690(2) 0.58363(15) 0.4940(2) 0.0277(6) Uani 1 1 d . . . . .
H20A H 0.173953 0.605240 0.573398 0.033 Uiso 1 1 calc R U . . .
H20B H 0.101654 0.573313 0.462785 0.033 Uiso 1 1 calc R U . . .
C21 C 0.2094(2) 0.64132(17) 0.4181(3) 0.0336(7) Uani 1 1 d . . . . .
H21A H 0.276460 0.649806 0.448851 0.050 Uiso 1 1 calc R U . . .
H21B H 0.175653 0.692046 0.416424 0.050 Uiso 1 1 calc R U . . .
H21C H 0.202486 0.619804 0.339415 0.050 Uiso 1 1 calc R U . . .
C22 C 0.5298(2) 0.33421(16) 0.9133(2) 0.0262(6) Uani 1 1 d . . . . .
H22 H 0.579738 0.349303 0.973453 0.031 Uiso 1 1 calc R U . . .
C23 C 0.4382(2) 0.35811(16) 0.9203(2) 0.0249(6) Uani 1 1 d . . . . .
C24 C 0.4190(2) 0.41189(17) 1.0163(2) 0.0297(6) Uani 1 1 d . . . . .
H24A H 0.411928 0.466754 0.987975 0.045 Uiso 1 1 calc R U . . .
H24B H 0.471773 0.408908 1.081394 0.045 Uiso 1 1 calc R U . . .
H24C H 0.360786 0.395016 1.042099 0.045 Uiso 1 1 calc R U . . .
C25 C 0.36518(19) 0.33240(15) 0.8335(2) 0.0220(5) Uani 1 1 d . . . . .
C26 C 0.09428(19) 0.13890(16) 0.6220(2) 0.0233(6) Uani 1 1 d . . . . .
H26 H 0.127164 0.113357 0.568596 0.028 Uiso 1 1 calc R U . . .
C27 C 0.04787(19) 0.09235(16) 0.6927(2) 0.0243(6) Uani 1 1 d . . . . .
C28 C 0.0471(2) 0.00259(17) 0.6839(3) 0.0339(7) Uani 1 1 d . . . . .
H28A H 0.036812 -0.020361 0.757529 0.051 Uiso 1 1 calc R U . . .
H28B H 0.107726 -0.015845 0.666550 0.051 Uiso 1 1 calc R U . . .
H28C H -0.003873 -0.014152 0.621890 0.051 Uiso 1 1 calc R U . . .
C29 C 0.00042(19) 0.13176(16) 0.7699(2) 0.0244(6) Uani 1 1 d . . . . .
H29 H -0.029939 0.101026 0.820734 0.029 Uiso 1 1 calc R U . . .
C30 C 0.2108(2) 0.53171(19) 0.8677(3) 0.0360(7) Uani 1 1 d . . . . .
H30A H 0.151647 0.528450 0.810470 0.043 Uiso 1 1 calc R U . . .
H30B H 0.224308 0.478141 0.901559 0.043 Uiso 1 1 calc R U . . .

loop_
_atom_site_aniso_label
_atom_site_aniso_U_11
_atom_site_aniso_U_22
_atom_site_aniso_U_33
_atom_site_aniso_U_23
_atom_site_aniso_U_13
_atom_site_aniso_U_12
Cl1 0.0425(4) 0.0497(5) 0.0413(4) 0.0059(4) 0.0140(3) -0.0093(4)
Cl2 0.0520(5) 0.0727(7) 0.0583(6) -0.0311(5) 0.0171(4) -0.0036(5)
O4 0.0390(11) 0.0134(9) 0.0296(10) 0.0033(7) 0.0203(9) 0.0046(8)
O3 0.0316(10) 0.0187(9) 0.0362(11) 0.0020(8) 0.0193(9) 0.0017(8)
O1 0.0281(10) 0.0237(10) 0.0254(10) -0.0034(8) 0.0107(8) -0.0011(8)
O2 0.0357(11) 0.0171(9) 0.0372(11) 0.0016(8) 0.0204(9) 0.0001(8)
N1 0.0243(11) 0.0125(10) 0.0223(11) 0.0006(8) 0.0096(9) -0.0005(8)
C1 0.0310(16) 0.0346(17) 0.052(2) -0.0031(15) 0.0081(14) 0.0046(13)
C2 0.0297(14) 0.0194(13) 0.0350(15) 0.0051(11) 0.0110(12) -0.0008(11)
C3 0.0298(15) 0.0153(12) 0.0310(14) 0.0022(11) 0.0128(12) 0.0019(10)
C4 0.0281(14) 0.0140(11) 0.0222(12) 0.0054(10) 0.0103(10) -0.0023(10)
C5 0.0274(13) 0.0129(11) 0.0261(13) 0.0007(10) 0.0104(11) 0.0020(10)
C6 0.0266(13) 0.0113(11) 0.0227(12) 0.0016(9) 0.0119(10) -0.0007(9)
C7 0.0268(13) 0.0171(12) 0.0227(13) -0.0019(10) 0.0126(11) -0.0017(10)
C8 0.0311(14) 0.0171(12) 0.0217(13) -0.0053(10) 0.0140(11) -0.0024(10)
C9 0.0303(14) 0.0211(13) 0.0272(14) -0.0010(11) 0.0146(11) -0.0020(11)
C10 0.0456(18) 0.0213(13) 0.0284(14) 0.0023(11) 0.0196(13) -0.0036(12)
C11 0.0410(17) 0.0287(15) 0.0328(16) -0.0053(12) 0.0227(13) -0.0113(13)
C12 0.0277(14) 0.0312(15) 0.0297(15) 0.0025(12) 0.0140(12) -0.0025(12)
C13 0.0212(13) 0.0245(13) 0.0250(13) 0.0031(11) 0.0077(11) -0.0010(10)
C14 0.0224(13) 0.0188(12) 0.0242(13) 0.0003(10) 0.0072(10) -0.0014(10)
C15 0.0224(13) 0.0156(12) 0.0223(12) 0.0020(10) 0.0065(10) -0.0025(10)
C16 0.0260(13) 0.0169(12) 0.0213(12) -0.0012(10) 0.0084(10) -0.0033(10)
C17 0.0280(15) 0.0377(17) 0.0369(16) -0.0064(13) 0.0161(13) -0.0028(12)
C18 0.0293(15) 0.0252(14) 0.0321(15) 0.0026(12) 0.0151(12) 0.0008(11)
C19 0.0291(14) 0.0153(12) 0.0179(12) -0.0010(9) 0.0089(10) -0.0001(10)
C20 0.0420(17) 0.0135(12) 0.0312(15) 0.0023(11) 0.0165(13) 0.0077(11)
C21 0.0525(19) 0.0195(14) 0.0325(16) 0.0047(12) 0.0177(14) 0.0046(13)
C22 0.0296(14) 0.0186(13) 0.0292(14) 0.0050(11) 0.0017(11) -0.0041(11)
C23 0.0356(15) 0.0183(13) 0.0219(13) 0.0036(10) 0.0080(11) -0.0046(11)
C24 0.0413(17) 0.0224(14) 0.0267(14) -0.0015(11) 0.0097(12) -0.0052(12)
C25 0.0268(13) 0.0144(12) 0.0269(13) 0.0049(10) 0.0107(11) -0.0001(10)
C26 0.0251(13) 0.0192(13) 0.0264(13) -0.0002(10) 0.0071(11) 0.0004(10)
C27 0.0239(13) 0.0189(13) 0.0303(14) 0.0020(11) 0.0051(11) -0.0034(10)
C28 0.0340(16) 0.0216(14) 0.0483(18) 0.0053(13) 0.0137(14) -0.0030(12)
C29 0.0240(13) 0.0238(13) 0.0265(14) 0.0051(11) 0.0077(11) -0.0059(11)
C30 0.0351(16) 0.0311(16) 0.0441(18) -0.0030(14) 0.0137(14) -0.0014(13)

loop_
_atom_type_symbol
_atom_type_description
_atom_type_scat_dispersion_real
_atom_type_scat_dispersion_imag
_atom_type_scat_source
C C 0.0181 0.0091 'International Tables Vol C Tables 4.2.6.8 and 6.1.1.4'
H H 0.0000 0.0000 'International Tables Vol C Tables 4.2.6.8 and 6.1.1.4'
Cl Cl 0.3639 0.7018 'International Tables Vol C Tables 4.2.6.8 and 6.1.1.4'
N N 0.0311 0.0180 'International Tables Vol C Tables 4.2.6.8 and 6.1.1.4'
O O 0.0492 0.0322 'International Tables Vol C Tables 4.2.6.8 and 6.1.1.4'

loop_
_geom_angle_atom_site_label_1
_geom_angle_atom_site_label_2
_geom_angle_atom_site_label_3
_geom_angle
_geom_angle_site_symmetry_1
_geom_angle_site_symmetry_3
_geom_angle_publ_flag
C19 O4 C20 116.8(2) . . ?
C25 O1 H1 109.5 . . ?
C14 O2 H2 109.5 . . ?
C5 N1 C16 109.75(19) . . ?
C6 N1 C5 111.22(19) . . ?
C6 N1 C16 112.7(2) . . ?
H1A C1 H1B 109.5 . . ?
H1A C1 H1C 109.5 . . ?
H1B C1 H1C 109.5 . . ?
C2 C1 H1A 109.5 . . ?
C2 C1 H1B 109.5 . . ?
C2 C1 H1C 109.5 . . ?
C3 C2 C1 120.4(3) . . ?
C3 C2 C22 117.7(3) . . ?
C22 C2 C1 121.9(3) . . ?
C2 C3 H3 119.0 . . ?
C2 C3 C4 121.9(3) . . ?
C4 C3 H3 119.0 . . ?
C3 C4 C5 119.9(2) . . ?
C25 C4 C3 118.6(3) . . ?
C25 C4 C5 121.4(2) . . ?
N1 C5 C4 113.5(2) . . ?
N1 C5 H5A 108.9 . . ?
N1 C5 H5B 108.9 . . ?
C4 C5 H5A 108.9 . . ?
C4 C5 H5B 108.9 . . ?
H5A C5 H5B 107.7 . . ?
N1 C6 H6 106.8 . . ?
N1 C6 C7 114.9(2) . . ?
N1 C6 C19 108.90(19) . . ?
C7 C6 H6 106.8 . . ?
C19 C6 H6 106.8 . . ?
C19 C6 C7 112.2(2) . . ?
C6 C7 H7A 108.8 . . ?
C6 C7 H7B 108.8 . . ?
H7A C7 H7B 107.7 . . ?
C8 C7 C6 113.8(2) . . ?
C8 C7 H7A 108.8 . . ?
C8 C7 H7B 108.8 . . ?
C9 C8 C7 120.7(2) . . ?
C18 C8 C7 120.6(2) . . ?
C18 C8 C9 118.8(2) . . ?
C8 C9 H9 119.5 . . ?
C10 C9 C8 121.1(3) . . ?
C10 C9 H9 119.5 . . ?
C9 C10 H10 120.0 . . ?
C9 C10 C11 120.0(3) . . ?
C11 C10 H10 120.0 . . ?
C10 C11 H11 120.2 . . ?
C17 C11 C10 119.7(3) . . ?
C17 C11 H11 120.2 . . ?
H12A C12 H12B 109.5 . . ?
H12A C12 H12C 109.5 . . ?
H12B C12 H12C 109.5 . . ?
C13 C12 H12A 109.5 . . ?
C13 C12 H12B 109.5 . . ?
C13 C12 H12C 109.5 . . ?
C14 C13 C12 120.2(2) . . ?
C29 C13 C12 121.9(2) . . ?
C29 C13 C14 117.9(2) . . ?
O2 C14 C13 116.2(2) . . ?
O2 C14 C15 122.8(2) . . ?
C13 C14 C15 121.0(2) . . ?
C14 C15 C16 120.2(2) . . ?
C26 C15 C14 118.7(2) . . ?
C26 C15 C16 121.1(2) . . ?
N1 C16 C15 111.5(2) . . ?
N1 C16 H16A 109.3 . . ?
N1 C16 H16B 109.3 . . ?
C15 C16 H16A 109.3 . . ?
C15 C16 H16B 109.3 . . ?
H16A C16 H16B 108.0 . . ?
C11 C17 H17 119.9 . . ?
C11 C17 C18 120.2(3) . . ?
C18 C17 H17 119.9 . . ?
C8 C18 C17 120.3(3) . . ?
C8 C18 H18 119.8 . . ?
C17 C18 H18 119.8 . . ?
O4 C19 C6 111.0(2) . . ?
O3 C19 O4 123.3(2) . . ?
O3 C19 C6 125.7(2) . . ?
O4 C20 H20A 110.4 . . ?
O4 C20 H20B 110.4 . . ?
O4 C20 C21 106.7(2) . . ?
H20A C20 H20B 108.6 . . ?
C21 C20 H20A 110.4 . . ?
C21 C20 H20B 110.4 . . ?
C20 C21 H21A 109.5 . . ?
C20 C21 H21B 109.5 . . ?
C20 C21 H21C 109.5 . . ?
H21A C21 H21B 109.5 . . ?
H21A C21 H21C 109.5 . . ?
H21B C21 H21C 109.5 . . ?
C2 C22 H22 118.7 . . ?
C23 C22 C2 122.6(3) . . ?
C23 C22 H22 118.7 . . ?
C22 C23 C24 121.0(3) . . ?
C22 C23 C25 117.8(3) . . ?
C25 C23 C24 121.2(3) . . ?
C23 C24 H24A 109.5 . . ?
C23 C24 H24B 109.5 . . ?
C23 C24 H24C 109.5 . . ?
H24A C24 H24B 109.5 . . ?
H24A C24 H24C 109.5 . . ?
H24B C24 H24C 109.5 . . ?
O1 C25 C4 120.9(2) . . ?
O1 C25 C23 117.8(2) . . ?
C4 C25 C23 121.4(2) . . ?
C15 C26 H26 118.9 . . ?
C15 C26 C27 122.2(2) . . ?
C27 C26 H26 118.9 . . ?
C26 C27 C28 121.3(3) . . ?
C26 C27 C29 117.4(2) . . ?
C29 C27 C28 121.4(2) . . ?
C27 C28 H28A 109.5 . . ?
C27 C28 H28B 109.5 . . ?
C27 C28 H28C 109.5 . . ?
H28A C28 H28B 109.5 . . ?
H28A C28 H28C 109.5 . . ?
H28B C28 H28C 109.5 . . ?
C13 C29 H29 118.6 . . ?
C27 C29 C13 122.8(2) . . ?
C27 C29 H29 118.6 . . ?
Cl1 C30 H30A 109.2 . . ?
Cl1 C30 H30B 109.2 . . ?
Cl2 C30 Cl1 112.02(18) . . ?
Cl2 C30 H30A 109.2 . . ?
Cl2 C30 H30B 109.2 . . ?
H30A C30 H30B 107.9 . . ?

loop_
_geom_bond_atom_site_label_1
_geom_bond_atom_site_label_2
_geom_bond_distance
_geom_bond_site_symmetry_2
_geom_bond_publ_flag
Cl1 C30 1.762(3) . ?
Cl2 C30 1.759(3) . ?
O4 C19 1.329(3) . ?
O4 C20 1.459(3) . ?
O3 C19 1.212(3) . ?
O1 H1 0.8400 . ?
O1 C25 1.379(3) . ?
O2 H2 0.8400 . ?
O2 C14 1.366(3) . ?
N1 C5 1.482(3) . ?
N1 C6 1.472(3) . ?
N1 C16 1.482(3) . ?
C1 H1A 0.9800 . ?
C1 H1B 0.9800 . ?
C1 H1C 0.9800 . ?
C1 C2 1.513(4) . ?
C2 C3 1.387(4) . ?
C2 C22 1.394(4) . ?
C3 H3 0.9500 . ?
C3 C4 1.398(4) . ?
C4 C5 1.505(4) . ?
C4 C25 1.393(4) . ?
C5 H5A 0.9900 . ?
C5 H5B 0.9900 . ?
C6 H6 1.0000 . ?
C6 C7 1.557(3) . ?
C6 C19 1.523(3) . ?
C7 H7A 0.9900 . ?
C7 H7B 0.9900 . ?
C7 C8 1.514(3) . ?
C8 C9 1.387(4) . ?
C8 C18 1.386(4) . ?
C9 H9 0.9500 . ?
C9 C10 1.383(4) . ?
C10 H10 0.9500 . ?
C10 C11 1.385(5) . ?
C11 H11 0.9500 . ?
C11 C17 1.381(4) . ?
C12 H12A 0.9800 . ?
C12 H12B 0.9800 . ?
C12 H12C 0.9800 . ?
C12 C13 1.507(4) . ?
C13 C14 1.399(3) . ?
C13 C29 1.395(4) . ?
C14 C15 1.400(3) . ?
C15 C16 1.515(3) . ?
C15 C26 1.389(4) . ?
C16 H16A 0.9900 . ?
C16 H16B 0.9900 . ?
C17 H17 0.9500 . ?
C17 C18 1.397(4) . ?
C18 H18 0.9500 . ?
C20 H20A 0.9900 . ?
C20 H20B 0.9900 . ?
C20 C21 1.501(4) . ?
C21 H21A 0.9800 . ?
C21 H21B 0.9800 . ?
C21 H21C 0.9800 . ?
C22 H22 0.9500 . ?
C22 C23 1.394(4) . ?
C23 C24 1.506(4) . ?
C23 C25 1.399(4) . ?
C24 H24A 0.9800 . ?
C24 H24B 0.9800 . ?
C24 H24C 0.9800 . ?
C26 H26 0.9500 . ?
C26 C27 1.392(4) . ?
C27 C28 1.513(4) . ?
C27 C29 1.393(4) . ?
C28 H28A 0.9800 . ?
C28 H28B 0.9800 . ?
C28 H28C 0.9800 . ?
C29 H29 0.9500 . ?
C30 H30A 0.9900 . ?
C30 H30B 0.9900 . ?

loop_
_geom_torsion_atom_site_label_1
_geom_torsion_atom_site_label_2
_geom_torsion_atom_site_label_3
_geom_torsion_atom_site_label_4
_geom_torsion
_geom_torsion_site_symmetry_1
_geom_torsion_site_symmetry_2
_geom_torsion_site_symmetry_3
_geom_torsion_site_symmetry_4
_geom_torsion_publ_flag
O2 C14 C15 C16 0.2(4) . . . . ?
O2 C14 C15 C26 -178.2(2) . . . . ?
N1 C6 C7 C8 -151.7(2) . . . . ?
N1 C6 C19 O4 -180.0(2) . . . . ?
N1 C6 C19 O3 0.4(4) . . . . ?
C1 C2 C3 C4 178.7(3) . . . . ?
C1 C2 C22 C23 178.6(3) . . . . ?
C2 C3 C4 C5 -173.5(2) . . . . ?
C2 C3 C4 C25 2.4(4) . . . . ?
C2 C22 C23 C24 -175.5(2) . . . . ?
C2 C22 C23 C25 2.7(4) . . . . ?
C3 C2 C22 C23 -0.8(4) . . . . ?
C3 C4 C5 N1 -140.8(2) . . . . ?
C3 C4 C25 O1 -179.6(2) . . . . ?
C3 C4 C25 C23 -0.4(4) . . . . ?
C5 N1 C6 C7 75.1(3) . . . . ?
C5 N1 C6 C19 -158.1(2) . . . . ?
C5 N1 C16 C15 73.0(2) . . . . ?
C5 C4 C25 O1 -3.8(4) . . . . ?
C5 C4 C25 C23 175.5(2) . . . . ?
C6 N1 C5 C4 67.0(3) . . . . ?
C6 N1 C16 C15 -162.4(2) . . . . ?
C6 C7 C8 C9 -108.9(3) . . . . ?
C6 C7 C8 C18 71.0(3) . . . . ?
C7 C6 C19 O4 -51.6(3) . . . . ?
C7 C6 C19 O3 128.8(3) . . . . ?
C7 C8 C9 C10 178.1(2) . . . . ?
C7 C8 C18 C17 -178.1(2) . . . . ?
C8 C9 C10 C11 0.6(4) . . . . ?
C9 C8 C18 C17 1.8(4) . . . . ?
C9 C10 C11 C17 0.7(4) . . . . ?
C10 C11 C17 C18 -0.8(4) . . . . ?
C11 C17 C18 C8 -0.5(4) . . . . ?
C12 C13 C14 O2 0.6(4) . . . . ?
C12 C13 C14 C15 -178.0(3) . . . . ?
C12 C13 C29 C27 176.7(3) . . . . ?
C13 C14 C15 C16 178.8(2) . . . . ?
C13 C14 C15 C26 0.4(4) . . . . ?
C14 C13 C29 C27 -2.7(4) . . . . ?
C14 C15 C16 N1 69.9(3) . . . . ?
C14 C15 C26 C27 -1.2(4) . . . . ?
C15 C26 C27 C28 178.5(3) . . . . ?
C15 C26 C27 C29 0.0(4) . . . . ?
C16 N1 C5 C4 -167.6(2) . . . . ?
C16 N1 C6 C7 -48.7(3) . . . . ?
C16 N1 C6 C19 78.2(2) . . . . ?
C16 C15 C26 C27 -179.6(2) . . . . ?
C18 C8 C9 C10 -1.8(4) . . . . ?
C19 O4 C20 C21 -176.6(2) . . . . ?
C19 C6 C7 C8 83.2(3) . . . . ?
C20 O4 C19 O3 0.7(4) . . . . ?
C20 O4 C19 C6 -178.9(2) . . . . ?
C22 C2 C3 C4 -1.8(4) . . . . ?
C22 C23 C25 O1 177.2(2) . . . . ?
C22 C23 C25 C4 -2.1(4) . . . . ?
C24 C23 C25 O1 -4.6(4) . . . . ?
C24 C23 C25 C4 176.1(2) . . . . ?
C25 C4 C5 N1 43.4(3) . . . . ?
C26 C15 C16 N1 -111.7(3) . . . . ?
C26 C27 C29 C13 2.0(4) . . . . ?
C28 C27 C29 C13 -176.5(3) . . . . ?
C29 C13 C14 O2 -179.9(2) . . . . ?
C29 C13 C14 C15 1.5(4) . . . . ?
